data_7011734
loop_
_publ_author_name
'Uehara, Kazuhiro'
'Hikichi, Shiro'
'Akita, Munetaka'

_publ_section_title
;
 Highly labile cationic tris-acetonitrile complexes, [TpRM(NCMe)3]OTf
 (M = Ni, Co; TpR: hydrotrispyrazolylborato, R = Ph, Me and iPr2):
 versatile precursors for TpR-containing nickel and cobalt complexes
;
_journal_issue 18
_journal_name_full 'Journal of the Chemical Society, Dalton Transactions'
_journal_page_first 3529
_journal_paper_doi 10.1039/b203377c
_journal_year 2002
_chemical_formula_moiety 'C42 H38 B Cl2 Co F3 N8 O3 S '
_chemical_formula_sum 'C42 H38 B Cl2 Co F3 N8 O3 S'
_chemical_formula_weight 932.52
_space_group_IT_number 2
_symmetry_cell_setting triclinic
_symmetry_Int_Tables_number 2
_symmetry_space_group_name_Hall '-P 1'
_symmetry_space_group_name_H-M 'P -1'
_audit_creation_date 'Wed Jun 26 03:48:07 2002'
_audit_creation_method 'by teXsan'
_cell_angle_alpha 90.428(8)
_cell_angle_beta 92.906(8)
_cell_angle_gamma 103.388(8)
_cell_formula_units_Z 2
_cell_length_a 12.114(1)
_cell_length_b 15.667(2)
_cell_length_c 11.837(1)
_cell_measurement_reflns_used 25
_cell_measurement_temperature 298
_cell_volume 2182.3(4)
_computing_cell_refinement 'MSC/AFC Diffractometer Control'
_computing_data_collection 'MSC/AFC Diffractometer Control'
_computing_data_reduction 'teXsan Ver. 1.11'
_computing_publication_material 'teXsan Ver. 1.11'
_computing_structure_refinement SHELXL97
_computing_structure_solution SHELXS86
_diffrn_measurement_device_type 'Rigaku AFC7R'
_diffrn_measurement_method \w-2\q
_diffrn_radiation_type 'Mo K\a'
_diffrn_radiation_wavelength 0.7107
_diffrn_reflns_av_R_equivalents 0.008
_diffrn_reflns_limit_h_max 0
_diffrn_reflns_limit_h_min -14
_diffrn_reflns_limit_k_max 18
_diffrn_reflns_limit_k_min -18
_diffrn_reflns_limit_l_max 14
_diffrn_reflns_limit_l_min -14
_diffrn_reflns_number 8088
_diffrn_reflns_theta_max 25.00
_diffrn_standards_decay_% 29.59
_diffrn_standards_interval_count 150
_diffrn_standards_number 3
_exptl_absorpt_coefficient_mu 0.625
_exptl_absorpt_correction_T_max 1.000
_exptl_absorpt_correction_T_min 0.956
_exptl_absorpt_correction_type psi-scan
_exptl_absorpt_process_details '(North, Phillips & Mathews, 1968)'
_exptl_crystal_colour brown
_exptl_crystal_density_diffrn 1.419
_exptl_crystal_density_method 'not measured'
_exptl_crystal_description prism
_exptl_crystal_size_max 0.35
_exptl_crystal_size_mid 0.18
_exptl_crystal_size_min 0.15
_refine_diff_density_max 0.73
_refine_diff_density_min -0.63
_refine_ls_extinction_coef 0.0000
_refine_ls_extinction_expression Fc^*^=kFc[1+0.001xFc^2^\l^3^/sin(2\q)]^-1/4^
_refine_ls_extinction_method SHELXL
_refine_ls_goodness_of_fit_ref 1.253
_refine_ls_hydrogen_treatment noref
_refine_ls_number_parameters 553
_refine_ls_number_reflns 5723
_refine_ls_R_factor_gt 0.0540
_refine_ls_shift/su_max 0.0050
_refine_ls_structure_factor_coef Fsqd
_refine_ls_weighting_details 'w = 1/[\s^2^(Fo^2^) + (0.1000P)^2^+0.0000P] where P=(Fo^2^+2Fc^2^)/3'
_refine_ls_weighting_scheme calc
_refine_ls_wR_factor_ref 0.1731
_reflns_number_gt 5723
_reflns_number_total 7691
_reflns_threshold_expression >2.0sigma(I)
_cod_data_source_file b203377c.txt
_cod_data_source_block compound_12Co
_cod_original_cell_volume 2182.4(4)
_cod_original_sg_symbol_H-M 'P -1         '
_cod_original_formula_sum 'C42 H38 B Cl2 Co F3 N8 O3 S '
_cod_database_code 7011734

loop_
_symmetry_equiv_pos_as_xyz
x,y,z
-x,-y,-z

loop_
_atom_site_label
_atom_site_type_symbol
_atom_site_fract_x
_atom_site_fract_y
_atom_site_fract_z
_atom_site_U_iso_or_equiv
_atom_site_adp_type
_atom_site_occupancy
_atom_site_calc_flag
_atom_site_refinement_flags
_atom_site_disorder_assembly
_atom_site_disorder_group
Co(1) Co 0.98466(3) 0.31795(2) 0.22879(3) 0.0480(2) Uani 1.00 d . . .
Cl(1) Cl 0.4872(3) 0.1661(3) 0.2547(3) 0.247(2) Uani 1.00 d . . .
Cl(2) Cl 0.2423(2) 0.1340(1) 0.2283(2) 0.1546(6) Uani 1.00 d . . .
S(1) S 0.42383(7) 0.19659(6) 0.81012(8) 0.0632(2) Uani 1.00 d . . .
F(1) F 0.4891(3) 0.1686(3) 0.6089(3) 0.143(1) Uani 1.00 d . . .
F(2) F 0.6094(2) 0.1643(3) 0.7400(3) 0.147(1) Uani 1.00 d . . .
F(3) F 0.4650(3) 0.0584(2) 0.7131(3) 0.138(1) Uani 1.00 d . . .
O(1) O 0.4491(3) 0.1608(2) 0.9166(2) 0.0894(8) Uani 1.00 d . . .
O(2) O 0.4746(3) 0.2876(2) 0.8008(3) 0.0940(9) Uani 1.00 d . . .
O(3) O 0.3092(2) 0.1698(2) 0.7694(3) 0.0916(8) Uani 1.00 d . . .
N(11) N 1.0728(2) 0.2830(2) 0.3653(2) 0.0571(6) Uani 1.00 d . . .
N(12) N 1.1880(2) 0.3213(2) 0.3704(2) 0.0572(6) Uani 1.00 d . . .
N(21) N 1.0479(2) 0.4432(2) 0.2917(2) 0.0517(6) Uani 1.00 d . . .
N(22) N 1.1643(2) 0.4668(2) 0.3064(2) 0.0534(6) Uani 1.00 d . . .
N(31) N 1.1173(2) 0.3213(2) 0.1239(2) 0.0526(6) Uani 1.00 d . . .
N(32) N 1.2229(2) 0.3627(2) 0.1684(2) 0.0536(6) Uani 1.00 d . . .
N(41) N 0.8730(2) 0.3533(2) 0.1155(2) 0.0521(6) Uani 1.00 d . . .
N(51) N 0.8844(2) 0.1984(2) 0.1824(2) 0.0578(6) Uani 1.00 d . . .
C(11) C 1.0565(3) 0.2260(2) 0.4512(3) 0.0625(8) Uani 1.00 d . . .
C(12) C 1.1596(4) 0.2271(3) 0.5083(3) 0.074(1) Uani 1.00 d . . .
C(13) C 1.2397(3) 0.2876(3) 0.4567(3) 0.0668(9) Uani 1.00 d . . .
C(14) C 1.3655(4) 0.3145(3) 0.4826(3) 0.090(1) Uani 1.00 d . . .
C(21) C 1.0092(3) 0.5123(2) 0.3245(2) 0.0539(7) Uani 1.00 d . . .
C(22) C 1.1010(3) 0.5804(2) 0.3579(3) 0.0654(9) Uani 1.00 d . . .
C(23) C 1.1961(3) 0.5505(2) 0.3467(3) 0.0610(8) Uani 1.00 d . . .
C(24) C 1.3196(3) 0.5966(3) 0.3707(4) 0.083(1) Uani 1.00 d . . .
C(31) C 1.1324(3) 0.2891(2) 0.0223(3) 0.0555(7) Uani 1.00 d . . .
C(32) C 1.2462(3) 0.3098(3) 0.0021(3) 0.0725(10) Uani 1.00 d . . .
C(33) C 1.3017(3) 0.3557(3) 0.0954(3) 0.0657(9) Uani 1.00 d . . .
C(34) C 1.4273(3) 0.3957(4) 0.1182(4) 0.104(2) Uani 1.00 d . . .
C(41) C 0.7824(3) 0.2884(2) 0.0792(3) 0.0571(8) Uani 1.00 d . . .
C(42) C 0.6976(3) 0.3054(3) 0.0081(3) 0.0730(10) Uani 1.00 d . . .
C(43) C 0.7064(4) 0.3889(3) -0.0317(3) 0.082(1) Uani 1.00 d . . .
C(44) C 0.8007(4) 0.4543(3) 0.0004(3) 0.078(1) Uani 1.00 d . . .
C(45) C 0.8805(3) 0.4340(2) 0.0745(3) 0.0624(8) Uani 1.00 d . . .
C(51) C 0.7916(3) 0.2004(2) 0.1170(3) 0.0600(8) Uani 1.00 d . . .
C(52) C 0.7119(4) 0.1241(3) 0.0829(4) 0.082(1) Uani 1.00 d . . .
C(53) C 0.7315(5) 0.0443(3) 0.1176(4) 0.097(1) Uani 1.00 d . . .
C(54) C 0.8279(5) 0.0430(3) 0.1809(4) 0.095(1) Uani 1.00 d . . .
C(55) C 0.9034(4) 0.1205(2) 0.2113(3) 0.076(1) Uani 1.00 d . . .
C(61) C 0.5010(4) 0.1445(3) 0.7119(4) 0.083(1) Uani 1.00 d . . .
C(71) C 0.3628(9) 0.1147(7) 0.1710(6) 0.207(4) Uani 1.00 d . . .
C(101) C 0.9406(4) 0.1742(2) 0.4722(3) 0.0693(10) Uani 1.00 d . . .
C(102) C 0.9274(5) 0.0888(3) 0.5121(4) 0.103(2) Uani 1.00 d . . .
C(103) C 0.8212(7) 0.0382(3) 0.5257(5) 0.126(2) Uani 1.00 d . . .
C(104) C 0.7281(6) 0.0688(4) 0.5045(5) 0.121(2) Uani 1.00 d . . .
C(105) C 0.7380(4) 0.1542(4) 0.4683(4) 0.100(1) Uani 1.00 d . . .
C(106) C 0.8456(4) 0.2057(3) 0.4536(3) 0.077(1) Uani 1.00 d . . .
C(201) C 0.8876(3) 0.5125(2) 0.3215(3) 0.0575(8) Uani 1.00 d . . .
C(202) C 0.8544(4) 0.5907(3) 0.3018(3) 0.0737(10) Uani 1.00 d . . .
C(203) C 0.7413(5) 0.5927(4) 0.2924(4) 0.093(1) Uani 1.00 d . . .
C(204) C 0.6589(4) 0.5167(4) 0.3036(4) 0.093(1) Uani 1.00 d . . .
C(205) C 0.6893(4) 0.4405(3) 0.3257(4) 0.089(1) Uani 1.00 d . . .
C(206) C 0.8029(3) 0.4377(3) 0.3360(3) 0.0685(9) Uani 1.00 d . . .
C(301) C 1.0375(3) 0.2359(2) -0.0509(3) 0.0608(8) Uani 1.00 d . . .
C(302) C 1.0297(4) 0.1474(3) -0.0636(5) 0.103(2) Uani 1.00 d . . .
C(303) C 0.9443(5) 0.0974(4) -0.1338(6) 0.133(2) Uani 1.00 d . . .
C(304) C 0.8682(4) 0.1340(4) -0.1919(4) 0.102(2) Uani 1.00 d . . .
C(305) C 0.8750(3) 0.2229(3) -0.1797(3) 0.082(1) Uani 1.00 d . . .
C(306) C 0.9600(3) 0.2732(3) -0.1091(3) 0.0688(9) Uani 1.00 d . . .
B(1) B 1.2346(3) 0.3974(3) 0.2913(3) 0.0572(9) Uani 1.00 d . . .
H(1) H 1.1720 0.1925 0.5713 0.0881 Uiso 1.00 calc . . .
H(2) H 1.4043 0.2983 0.4200 0.0900 Uiso 1.00 calc . . .
H(3) H 1.3849 0.2856 0.5494 0.0900 Uiso 1.00 calc . . .
H(4) H 1.3878 0.3769 0.4948 0.0900 Uiso 1.00 calc . . .
H(5) H 0.9925 0.0660 0.5299 0.1233 Uiso 1.00 calc . . .
H(6) H 0.8125 -0.0203 0.5508 0.1514 Uiso 1.00 calc . . .
H(7) H 0.6549 0.0323 0.5143 0.1445 Uiso 1.00 calc . . .
H(8) H 0.6722 0.1767 0.4537 0.1197 Uiso 1.00 calc . . .
H(9) H 0.8533 0.2646 0.4300 0.0920 Uiso 1.00 calc . . .
H(10) H 1.0978 0.6373 0.3838 0.0783 Uiso 1.00 calc . . .
H(11) H 1.3593 0.5996 0.3022 0.0828 Uiso 1.00 calc . . .
H(12) H 1.3535 0.5645 0.4259 0.0828 Uiso 1.00 calc . . .
H(13) H 1.3242 0.6549 0.3993 0.0828 Uiso 1.00 calc . . .
H(14) H 0.9108 0.6436 0.2948 0.0882 Uiso 1.00 calc . . .
H(15) H 0.7200 0.6464 0.2783 0.1120 Uiso 1.00 calc . . .
H(16) H 0.5808 0.5178 0.2955 0.1118 Uiso 1.00 calc . . .
H(17) H 0.6322 0.3884 0.3344 0.1067 Uiso 1.00 calc . . .
H(18) H 0.8230 0.3840 0.3531 0.0822 Uiso 1.00 calc . . .
H(19) H 1.2800 0.2950 -0.0639 0.0868 Uiso 1.00 calc . . .
H(20) H 1.4677 0.3869 0.0531 0.1043 Uiso 1.00 calc . . .
H(21) H 1.4552 0.3681 0.1822 0.1043 Uiso 1.00 calc . . .
H(22) H 1.4386 0.4575 0.1338 0.1043 Uiso 1.00 calc . . .
H(23) H 1.0830 0.1207 -0.0244 0.1244 Uiso 1.00 calc . . .
H(24) H 0.9388 0.0362 -0.1420 0.1593 Uiso 1.00 calc . . .
H(25) H 0.8103 0.0987 -0.2407 0.1223 Uiso 1.00 calc . . .
H(26) H 0.8214 0.2492 -0.2194 0.0984 Uiso 1.00 calc . . .
H(27) H 0.9652 0.3344 -0.1009 0.0827 Uiso 1.00 calc . . .
H(28) H 0.6330 0.2600 -0.0134 0.0873 Uiso 1.00 calc . . .
H(29) H 0.6480 0.4014 -0.0809 0.0988 Uiso 1.00 calc . . .
H(30) H 0.8097 0.5118 -0.0283 0.0939 Uiso 1.00 calc . . .
H(31) H 0.9444 0.4793 0.0983 0.0751 Uiso 1.00 calc . . .
H(32) H 0.6460 0.1267 0.0372 0.0979 Uiso 1.00 calc . . .
H(33) H 0.6780 -0.0088 0.0970 0.1164 Uiso 1.00 calc . . .
H(34) H 0.8425 -0.0115 0.2041 0.1133 Uiso 1.00 calc . . .
H(35) H 0.9714 0.1187 0.2542 0.0907 Uiso 1.00 calc . . .
H(36) H 0.3688 0.1377 0.0971 0.2453 Uiso 1.00 calc . . .
H(37) H 0.3577 0.0535 0.1677 0.2453 Uiso 1.00 calc . . .
H(38) H 1.3133 0.4227 0.3123 0.0692 Uiso 1.00 calc . . .

loop_
_atom_site_aniso_label
_atom_site_aniso_U_11
_atom_site_aniso_U_22
_atom_site_aniso_U_33
_atom_site_aniso_U_12
_atom_site_aniso_U_13
_atom_site_aniso_U_23
Co(1) 0.0490(3) 0.0457(3) 0.0473(3) 0.0075(2) 0.0002(2) 0.0010(2)
Cl(1) 0.201(2) 0.357(4) 0.217(3) 0.142(3) -0.010(2) -0.044(3)
Cl(2) 0.178(2) 0.134(1) 0.151(1) 0.030(1) 0.033(1) 0.011(1)
S(1) 0.0606(5) 0.0614(5) 0.0668(5) 0.0112(4) 0.0081(4) 0.0018(4)
F(1) 0.194(3) 0.191(3) 0.076(2) 0.099(3) 0.041(2) 0.020(2)
F(2) 0.074(2) 0.200(4) 0.178(3) 0.056(2) 0.013(2) -0.023(3)
F(3) 0.184(3) 0.089(2) 0.153(3) 0.051(2) 0.035(2) -0.024(2)
O(1) 0.105(2) 0.088(2) 0.068(2) 0.008(2) 0.004(1) 0.010(1)
O(2) 0.103(2) 0.060(2) 0.116(2) 0.010(1) 0.023(2) 0.006(2)
O(3) 0.060(2) 0.100(2) 0.113(2) 0.017(1) 0.002(1) -0.004(2)
N(11) 0.070(2) 0.054(2) 0.048(1) 0.017(1) 0.002(1) 0.004(1)
N(12) 0.061(2) 0.065(2) 0.048(1) 0.022(1) -0.004(1) 0.001(1)
N(21) 0.048(1) 0.053(1) 0.054(1) 0.012(1) -0.001(1) -0.001(1)
N(22) 0.051(1) 0.055(1) 0.051(1) 0.006(1) -0.004(1) -0.002(1)
N(31) 0.050(1) 0.059(2) 0.049(1) 0.014(1) 0.003(1) 0.001(1)
N(32) 0.045(1) 0.066(2) 0.052(1) 0.016(1) 0.003(1) 0.004(1)
N(41) 0.055(1) 0.050(1) 0.048(1) 0.006(1) 0.006(1) -0.001(1)
N(51) 0.071(2) 0.049(1) 0.053(1) 0.012(1) 0.013(1) 0.002(1)
C(11) 0.092(2) 0.051(2) 0.048(2) 0.022(2) 0.011(2) 0.003(1)
C(12) 0.106(3) 0.074(2) 0.051(2) 0.044(2) -0.003(2) 0.006(2)
C(13) 0.078(2) 0.080(2) 0.051(2) 0.038(2) -0.002(2) 0.004(2)
C(14) 0.095(3) 0.123(4) 0.064(2) 0.055(3) -0.017(2) 0.000(2)
C(21) 0.067(2) 0.052(2) 0.043(2) 0.016(1) 0.002(1) 0.001(1)
C(22) 0.082(2) 0.051(2) 0.061(2) 0.011(2) 0.001(2) -0.007(2)
C(23) 0.068(2) 0.054(2) 0.053(2) 0.000(2) -0.003(2) -0.003(1)
C(24) 0.079(3) 0.078(3) 0.076(3) -0.013(2) -0.003(2) -0.008(2)
C(31) 0.059(2) 0.064(2) 0.049(2) 0.024(2) 0.006(1) 0.000(1)
C(32) 0.067(2) 0.100(3) 0.058(2) 0.031(2) 0.016(2) -0.001(2)
C(33) 0.047(2) 0.088(2) 0.066(2) 0.022(2) 0.007(2) 0.006(2)
C(34) 0.060(2) 0.162(5) 0.095(3) 0.032(3) 0.015(2) -0.005(3)
C(41) 0.056(2) 0.063(2) 0.050(2) 0.009(1) 0.008(1) 0.002(1)
C(42) 0.056(2) 0.091(3) 0.066(2) 0.006(2) -0.003(2) -0.006(2)
C(43) 0.084(3) 0.096(3) 0.071(2) 0.032(2) -0.012(2) 0.006(2)
C(44) 0.104(3) 0.072(2) 0.062(2) 0.028(2) -0.003(2) 0.014(2)
C(45) 0.077(2) 0.056(2) 0.053(2) 0.013(2) 0.003(2) 0.004(1)
C(51) 0.062(2) 0.057(2) 0.054(2) -0.002(2) 0.013(2) -0.001(1)
C(52) 0.086(3) 0.067(2) 0.077(3) -0.014(2) 0.010(2) -0.004(2)
C(53) 0.120(4) 0.063(3) 0.091(3) -0.018(2) 0.018(3) -0.008(2)
C(54) 0.154(5) 0.047(2) 0.082(3) 0.018(3) 0.023(3) 0.001(2)
C(55) 0.110(3) 0.059(2) 0.063(2) 0.027(2) 0.011(2) -0.001(2)
C(61) 0.087(3) 0.089(3) 0.084(3) 0.040(2) 0.008(2) 0.001(2)
C(71) 0.28(1) 0.237(10) 0.090(4) 0.029(8) 0.045(6) -0.045(5)
C(101) 0.109(3) 0.052(2) 0.049(2) 0.021(2) 0.023(2) 0.004(1)
C(102) 0.157(5) 0.057(2) 0.099(3) 0.024(3) 0.050(3) 0.023(2)
C(103) 0.178(6) 0.067(3) 0.131(5) 0.010(4) 0.071(5) 0.018(3)
C(104) 0.139(5) 0.099(4) 0.102(4) -0.025(4) 0.053(4) -0.013(3)
C(105) 0.100(3) 0.113(4) 0.083(3) 0.013(3) 0.028(3) -0.002(3)
C(106) 0.094(3) 0.070(2) 0.063(2) 0.011(2) 0.018(2) 0.002(2)
C(201) 0.069(2) 0.063(2) 0.045(2) 0.025(2) 0.002(1) -0.005(1)
C(202) 0.093(3) 0.075(2) 0.065(2) 0.040(2) 0.012(2) -0.002(2)
C(203) 0.115(4) 0.110(4) 0.077(3) 0.071(3) 0.002(3) -0.007(2)
C(204) 0.074(3) 0.133(4) 0.083(3) 0.049(3) -0.009(2) -0.028(3)
C(205) 0.069(2) 0.111(4) 0.085(3) 0.018(2) 0.005(2) -0.014(2)
C(206) 0.068(2) 0.074(2) 0.067(2) 0.023(2) 0.007(2) -0.005(2)
C(301) 0.064(2) 0.074(2) 0.046(2) 0.021(2) 0.004(1) -0.010(2)
C(302) 0.112(4) 0.081(3) 0.123(4) 0.042(3) -0.025(3) -0.035(3)
C(303) 0.120(4) 0.097(4) 0.180(6) 0.037(3) -0.042(4) -0.066(4)
C(304) 0.096(3) 0.122(4) 0.087(3) 0.028(3) -0.015(3) -0.043(3)
C(305) 0.075(2) 0.105(3) 0.063(2) 0.015(2) -0.002(2) 0.000(2)
C(306) 0.069(2) 0.079(2) 0.059(2) 0.019(2) 0.001(2) 0.004(2)
B(1) 0.047(2) 0.069(2) 0.054(2) 0.011(2) -0.002(2) 0.004(2)

loop_
_atom_type_symbol
_atom_type_description
_atom_type_scat_dispersion_real
_atom_type_scat_dispersion_imag
_atom_type_scat_source
C C 0.003 0.002
;International Tables for Crystallography
(1992, Vol. C, Tables 4.2.6.8 and 6.1.1.4)
;
H H 0.000 0.000
;International Tables for Crystallography
(1992, Vol. C, Table 6.1.1.4)
;
O O 0.011 0.006
;International Tables for Crystallography
(1992, Vol. C, Tables 4.2.6.8 and 6.1.1.4)
;
N N 0.006 0.003
;International Tables for Crystallography
(1992, Vol. C, Tables 4.2.6.8 and 6.1.1.4)
;
Co Co 0.349 0.972
;International Tables for Crystallography
(1992, Vol. C, Tables 4.2.6.8 and 6.1.1.4)
;
B B 0.001 0.001
;International Tables for Crystallography
(1992, Vol. C, Tables 4.2.6.8 and 6.1.1.4)
;
F F 0.017 0.010
;International Tables for Crystallography
(1992, Vol. C, Tables 4.2.6.8 and 6.1.1.4)
;
S S 0.125 0.123
;International Tables for Crystallography
(1992, Vol. C, Tables 4.2.6.8 and 6.1.1.4)
;
Cl Cl 0.148 0.159
;International Tables for Crystallography
(1992, Vol. C, Tables 4.2.6.8 and 6.1.1.4)
;

loop_
_geom_angle_atom_site_label_1
_geom_angle_atom_site_label_2
_geom_angle_atom_site_label_3
_geom_angle
_geom_angle_site_symmetry_1
_geom_angle_site_symmetry_2
_geom_angle_site_symmetry_3
_geom_angle_publ_flag
N(11) Co(1) N(21) 84.0(1) . . . yes
N(11) Co(1) N(31) 92.7(1) . . . yes
N(11) Co(1) N(41) 168.5(1) . . . yes
N(11) Co(1) N(51) 99.7(1) . . . yes
N(21) Co(1) N(31) 94.37(10) . . . yes
N(21) Co(1) N(41) 94.30(10) . . . yes
N(21) Co(1) N(51) 165.3(1) . . . yes
N(31) Co(1) N(41) 98.8(1) . . . yes
N(31) Co(1) N(51) 99.6(1) . . . yes
N(41) Co(1) N(51) 79.2(1) . . . yes
O(1) S(1) O(2) 113.8(2) . . . yes
O(1) S(1) O(3) 114.8(2) . . . yes
O(1) S(1) C(61) 102.8(2) . . . yes
O(2) S(1) O(3) 115.6(2) . . . yes
O(2) S(1) C(61) 103.3(2) . . . yes
O(3) S(1) C(61) 104.2(2) . . . yes
Co(1) N(11) N(12) 114.3(2) . . . yes
Co(1) N(11) C(11) 139.5(2) . . . yes
N(12) N(11) C(11) 105.8(3) . . . yes
N(11) N(12) C(13) 109.6(3) . . . yes
N(11) N(12) B(1) 119.5(3) . . . yes
C(13) N(12) B(1) 130.6(3) . . . yes
Co(1) N(21) N(22) 114.4(2) . . . yes
Co(1) N(21) C(21) 138.8(2) . . . yes
N(22) N(21) C(21) 106.8(2) . . . yes
N(21) N(22) C(23) 109.2(3) . . . yes
N(21) N(22) B(1) 119.9(2) . . . yes
C(23) N(22) B(1) 130.5(3) . . . yes
Co(1) N(31) N(32) 115.5(2) . . . yes
Co(1) N(31) C(31) 137.7(2) . . . yes
N(32) N(31) C(31) 106.6(2) . . . yes
N(31) N(32) C(33) 109.6(2) . . . yes
N(31) N(32) B(1) 118.7(2) . . . yes
C(33) N(32) B(1) 131.2(3) . . . yes
Co(1) N(41) C(41) 116.0(2) . . . yes
Co(1) N(41) C(45) 126.0(2) . . . yes
C(41) N(41) C(45) 118.0(3) . . . yes
Co(1) N(51) C(51) 115.3(2) . . . yes
Co(1) N(51) C(55) 126.0(2) . . . yes
C(51) N(51) C(55) 118.7(3) . . . yes
N(11) C(11) C(12) 109.7(3) . . . yes
N(11) C(11) C(101) 120.3(3) . . . yes
C(12) C(11) C(101) 130.0(3) . . . yes
C(11) C(12) C(13) 106.6(3) . . . yes
N(12) C(13) C(12) 108.3(3) . . . yes
N(12) C(13) C(14) 122.3(3) . . . yes
C(12) C(13) C(14) 129.3(4) . . . yes
N(21) C(21) C(22) 109.0(3) . . . yes
N(21) C(21) C(201) 123.2(3) . . . yes
C(22) C(21) C(201) 127.8(3) . . . yes
C(21) C(22) C(23) 107.0(3) . . . yes
N(22) C(23) C(22) 108.0(3) . . . yes
N(22) C(23) C(24) 122.2(3) . . . yes
C(22) C(23) C(24) 129.8(3) . . . yes
N(31) C(31) C(32) 109.4(3) . . . yes
N(31) C(31) C(301) 122.9(3) . . . yes
C(32) C(31) C(301) 127.6(3) . . . yes
C(31) C(32) C(33) 106.8(3) . . . yes
N(32) C(33) C(32) 107.5(3) . . . yes
N(32) C(33) C(34) 123.0(3) . . . yes
C(32) C(33) C(34) 129.4(4) . . . yes
N(41) C(41) C(42) 121.4(3) . . . yes
N(41) C(41) C(51) 113.0(3) . . . yes
C(42) C(41) C(51) 125.4(3) . . . yes
C(41) C(42) C(43) 119.5(3) . . . yes
C(42) C(43) C(44) 119.6(4) . . . yes
C(43) C(44) C(45) 118.2(4) . . . yes
N(41) C(45) C(44) 123.3(3) . . . yes
N(51) C(51) C(41) 115.5(3) . . . yes
N(51) C(51) C(52) 122.0(3) . . . yes
C(41) C(51) C(52) 122.4(3) . . . yes
C(51) C(52) C(53) 118.1(4) . . . yes
C(52) C(53) C(54) 119.4(4) . . . yes
C(53) C(54) C(55) 119.7(4) . . . yes
N(51) C(55) C(54) 122.0(4) . . . yes
S(1) C(61) F(1) 112.7(4) . . . yes
S(1) C(61) F(2) 110.6(3) . . . yes
S(1) C(61) F(3) 110.6(3) . . . yes
F(1) C(61) F(2) 107.2(4) . . . yes
F(1) C(61) F(3) 107.4(4) . . . yes
F(2) C(61) F(3) 108.2(4) . . . yes
Cl(1) C(71) Cl(2) 111.0(5) . . . yes
C(11) C(101) C(102) 118.9(4) . . . yes
C(11) C(101) C(106) 123.1(3) . . . yes
C(102) C(101) C(106) 118.0(4) . . . yes
C(101) C(102) C(103) 119.8(6) . . . yes
C(102) C(103) C(104) 121.7(5) . . . yes
C(103) C(104) C(105) 120.1(6) . . . yes
C(104) C(105) C(106) 118.5(5) . . . yes
C(101) C(106) C(105) 121.8(4) . . . yes
C(21) C(201) C(202) 119.4(3) . . . yes
C(21) C(201) C(206) 123.0(3) . . . yes
C(202) C(201) C(206) 117.6(3) . . . yes
C(201) C(202) C(203) 121.1(4) . . . yes
C(202) C(203) C(204) 120.0(5) . . . yes
C(203) C(204) C(205) 119.9(5) . . . yes
C(204) C(205) C(206) 120.7(4) . . . yes
C(201) C(206) C(205) 120.7(4) . . . yes
C(31) C(301) C(302) 118.8(4) . . . yes
C(31) C(301) C(306) 122.0(3) . . . yes
C(302) C(301) C(306) 119.2(3) . . . yes
C(301) C(302) C(303) 119.7(5) . . . yes
C(302) C(303) C(304) 121.3(5) . . . yes
C(303) C(304) C(305) 119.6(4) . . . yes
C(304) C(305) C(306) 119.3(4) . . . yes
C(301) C(306) C(305) 120.9(4) . . . yes
N(12) B(1) N(22) 107.2(3) . . . yes
N(12) B(1) N(32) 109.4(3) . . . yes
N(22) B(1) N(32) 111.0(3) . . . yes

loop_
_geom_bond_atom_site_label_1
_geom_bond_atom_site_label_2
_geom_bond_distance
_geom_bond_site_symmetry_1
_geom_bond_site_symmetry_2
_geom_bond_publ_flag
Co(1) N(11) 2.040(3) . . yes
Co(1) N(21) 2.053(2) . . yes
Co(1) N(31) 2.072(3) . . yes
Co(1) N(41) 2.027(3) . . yes
Co(1) N(51) 2.036(2) . . yes
Cl(1) C(71) 1.782(10) . . yes
Cl(2) C(71) 1.73(1) . . yes
S(1) O(1) 1.431(3) . . yes
S(1) O(2) 1.424(3) . . yes
S(1) O(3) 1.413(3) . . yes
S(1) C(61) 1.828(5) . . yes
F(1) C(61) 1.291(6) . . yes
F(2) C(61) 1.301(5) . . yes
F(3) C(61) 1.319(5) . . yes
N(11) N(12) 1.384(4) . . yes
N(11) C(11) 1.349(4) . . yes
N(12) C(13) 1.346(5) . . yes
N(12) B(1) 1.541(5) . . yes
N(21) N(22) 1.374(3) . . yes
N(21) C(21) 1.338(4) . . yes
N(22) C(23) 1.353(4) . . yes
N(22) B(1) 1.543(5) . . yes
N(31) N(32) 1.370(3) . . yes
N(31) C(31) 1.339(4) . . yes
N(32) C(33) 1.342(4) . . yes
N(32) B(1) 1.537(4) . . yes
N(41) C(41) 1.361(4) . . yes
N(41) C(45) 1.343(4) . . yes
N(51) C(51) 1.338(4) . . yes
N(51) C(55) 1.337(5) . . yes
C(11) C(12) 1.387(6) . . yes
C(11) C(101) 1.484(5) . . yes
C(12) C(13) 1.363(5) . . yes
C(13) C(14) 1.499(6) . . yes
C(21) C(22) 1.390(4) . . yes
C(21) C(201) 1.472(5) . . yes
C(22) C(23) 1.353(6) . . yes
C(23) C(24) 1.515(5) . . yes
C(31) C(32) 1.375(5) . . yes
C(31) C(301) 1.487(4) . . yes
C(32) C(33) 1.371(5) . . yes
C(33) C(34) 1.515(5) . . yes
C(41) C(42) 1.370(5) . . yes
C(41) C(51) 1.480(5) . . yes
C(42) C(43) 1.375(7) . . yes
C(43) C(44) 1.381(6) . . yes
C(44) C(45) 1.366(6) . . yes
C(51) C(52) 1.394(5) . . yes
C(52) C(53) 1.386(7) . . yes
C(53) C(54) 1.360(8) . . yes
C(54) C(55) 1.374(5) . . yes
C(101) C(102) 1.400(6) . . yes
C(101) C(106) 1.362(7) . . yes
C(102) C(103) 1.364(9) . . yes
C(103) C(104) 1.34(1) . . yes
C(104) C(105) 1.389(9) . . yes
C(105) C(106) 1.385(6) . . yes
C(201) C(202) 1.393(6) . . yes
C(201) C(206) 1.386(5) . . yes
C(202) C(203) 1.376(7) . . yes
C(203) C(204) 1.378(7) . . yes
C(204) C(205) 1.351(8) . . yes
C(205) C(206) 1.386(6) . . yes
C(301) C(302) 1.375(6) . . yes
C(301) C(306) 1.375(5) . . yes
C(302) C(303) 1.379(8) . . yes
C(303) C(304) 1.355(9) . . yes
C(304) C(305) 1.383(8) . . yes
C(305) C(306) 1.381(5) . . yes

loop_
_geom_contact_atom_site_label_1
_geom_contact_atom_site_label_2
_geom_contact_distance
_geom_contact_site_symmetry_1
_geom_contact_site_symmetry_2
_geom_contact_publ_flag
Cl(2) N(12) 3.579(4) . 1_455 ?
F(1) C(14) 3.333(7) . 1_455 ?
F(2) C(305) 3.226(5) . 1_556 ?
F(2) C(304) 3.339(6) . 1_556 ?
F(3) C(53) 3.322(6) . 2_656 ?
O(1) C(71) 3.270(9) . 1_556 ?
O(1) C(42) 3.442(4) . 1_556 ?
O(1) C(53) 3.451(5) . 2_656 ?
O(2) C(43) 3.415(5) . 1_556 ?
O(2) C(24) 3.479(5) . 2_766 ?
O(2) C(42) 3.517(5) . 1_556 ?
O(3) C(54) 3.432(5) . 2_656 ?
O(3) C(53) 3.557(6) . 2_656 ?
N(32) C(44) 3.564(5) . 2_765 ?
C(13) C(203) 3.469(6) . 2_766 ?
C(14) C(203) 3.471(7) . 2_766 ?
